data_2226354
loop_
_publ_author_name
'Yang, Feng'
'Wu, Zhi-Hong'
'Cai, Jin-Hua'

_publ_section_title
;
 <i>catena</i>-Poly[nickel(II)-bis(\m-2-aminoethanesulfonato-\k^3^<i>N</i>,<i>O</i>:<i>O</i>';\k^3^<i>O</i>:<i>N</i>,<i>O</i>')]
;
_journal_coeditor_code BH2285
_journal_issue 7
_journal_name_full 'Acta Crystallographica Section E'
_journal_page_first m748
_journal_paper_doi 10.1107/S1600536810020325
_journal_volume 66
_journal_year 2010
_chemical_formula_iupac '[Ni (C2 H6 N O3 S)2]'
_chemical_formula_moiety 'C4 H12 N2 Ni O6 S2'
_chemical_formula_sum 'C4 H12 N2 Ni O6 S2'
_chemical_formula_weight 306.99
_chemical_name_systematic
;
<i>catena</i>-Poly[nickel(II)-bis(\m-2-aminoethanesulfonato-
\k^3^<i>N</i>,<i>O</i>:<i>O</i>';\k^3^<i>O</i>:<i>N</i>,<i>O</i>')]
;
_space_group_IT_number 14
_symmetry_cell_setting monoclinic
_symmetry_space_group_name_Hall '-P 2yn'
_symmetry_space_group_name_H-M 'P 1 21/n 1'
_atom_sites_solution_hydrogens geom
_atom_sites_solution_primary direct
_atom_sites_solution_secondary difmap
_audit_creation_method SHELXL-97
_cell_angle_alpha 90.00
_cell_angle_beta 97.492(4)
_cell_angle_gamma 90.00
_cell_formula_units_Z 2
_cell_length_a 5.1003(17)
_cell_length_b 8.231(3)
_cell_length_c 11.673(4)
_cell_measurement_reflns_used 783
_cell_measurement_temperature 293(2)
_cell_measurement_theta_max 27.620
_cell_measurement_theta_min 3.037
_cell_volume 485.9(3)
_computing_cell_refinement 'SAINT (Bruker, 1999)'
_computing_data_collection 'SMART (Bruker, 1999)'
_computing_data_reduction 'SAINT (Bruker, 1999)'
_computing_molecular_graphics 'SHELXTL (Sheldrick, 2008)'
_computing_publication_material 'SHELXTL (Sheldrick, 2008)'
_computing_structure_refinement 'SHELXL97 (Sheldrick, 2008)'
_computing_structure_solution 'SHELXS97 (Sheldrick, 2008)'
_diffrn_ambient_temperature 293(2)
_diffrn_measured_fraction_theta_full 0.997
_diffrn_measured_fraction_theta_max 0.997
_diffrn_measurement_device_type 'Bruker SMART APEX CCD area-detector'
_diffrn_measurement_method '\f and \w scans'
_diffrn_radiation_monochromator graphite
_diffrn_radiation_source 'fine-focus sealed tube'
_diffrn_radiation_type MoK\a
_diffrn_radiation_wavelength 0.71073
_diffrn_reflns_av_R_equivalents 0.0257
_diffrn_reflns_av_sigmaI/netI 0.0278
_diffrn_reflns_limit_h_max 6
_diffrn_reflns_limit_h_min -5
_diffrn_reflns_limit_k_max 10
_diffrn_reflns_limit_k_min -6
_diffrn_reflns_limit_l_max 14
_diffrn_reflns_limit_l_min -14
_diffrn_reflns_number 2116
_diffrn_reflns_theta_full 26.00
_diffrn_reflns_theta_max 26.00
_diffrn_reflns_theta_min 3.04
_diffrn_standards_number 0
_exptl_absorpt_coefficient_mu 2.438
_exptl_absorpt_correction_T_max 0.8289
_exptl_absorpt_correction_T_min 0.632
_exptl_absorpt_correction_type multi-scan
_exptl_absorpt_process_details '(SADABS; Bruker, 1999)'
_exptl_crystal_colour green
_exptl_crystal_density_diffrn 2.098
_exptl_crystal_density_method 'not measured'
_exptl_crystal_description block
_exptl_crystal_F_000 316
_exptl_crystal_size_max 0.20
_exptl_crystal_size_mid 0.16
_exptl_crystal_size_min 0.08
_refine_diff_density_max 0.443
_refine_diff_density_min -0.428
_refine_ls_extinction_method none
_refine_ls_goodness_of_fit_ref 1.055
_refine_ls_hydrogen_treatment mixed
_refine_ls_matrix_type full
_refine_ls_number_constraints 0
_refine_ls_number_parameters 76
_refine_ls_number_reflns 954
_refine_ls_number_restraints 0
_refine_ls_restrained_S_all 1.055
_refine_ls_R_factor_all 0.0292
_refine_ls_R_factor_gt 0.0267
_refine_ls_shift/su_max 0.001
_refine_ls_shift/su_mean 0.000
_refine_ls_structure_factor_coef Fsqd
_refine_ls_weighting_details 'calc w=1/[\s^2^(Fo^2^)+(0.0440P)^2^+0.1000P] where P=(Fo^2^+2Fc^2^)/3'
_refine_ls_weighting_scheme calc
_refine_ls_wR_factor_gt 0.0711
_refine_ls_wR_factor_ref 0.0724
_reflns_number_gt 881
_reflns_number_total 956
_reflns_threshold_expression I>2\s(I)
_cod_data_source_file bh2285.cif
_cod_data_source_block I
_cod_original_sg_symbol_H-M 'P 21/n'
_cod_database_code 2226354
_cod_database_fobs_code 2226354

loop_
_symmetry_equiv_pos_as_xyz
'x, y, z'
'-x+1/2, y+1/2, -z+1/2'
'-x, -y, -z'
'x-1/2, -y-1/2, z-1/2'

loop_
_atom_site_type_symbol
_atom_site_label
_atom_site_fract_x
_atom_site_fract_y
_atom_site_fract_z
_atom_site_U_iso_or_equiv
_atom_site_adp_type
_atom_site_calc_flag
_atom_site_refinement_flags
_atom_site_occupancy
_atom_site_disorder_assembly
_atom_site_disorder_group
Ni Ni1 0.0000 1.0000 1.0000 0.01738(17) Uani d S 1 . .
S S1 0.46761(11) 0.95864(7) 0.81432(5) 0.01601(18) Uani d . 1 . .
O O1 0.6637(3) 1.0584(2) 0.88498(15) 0.0213(4) Uani d . 1 . .
O O2 0.2125(3) 0.9622(2) 0.85798(16) 0.0241(4) Uani d . 1 . .
O O3 0.4412(4) 1.0004(2) 0.69297(16) 0.0255(4) Uani d . 1 . .
C C1 0.5831(5) 0.7569(3) 0.8243(2) 0.0228(5) Uani d . 1 . .
H H1A 0.4468 0.6865 0.7857 0.027 Uiso calc R 1 . .
H H1B 0.7363 0.7484 0.7833 0.027 Uiso calc R 1 . .
C C2 0.6583(4) 0.6964(3) 0.9465(2) 0.0222(5) Uani d . 1 . .
H H2A 0.5292 0.7340 0.9946 0.027 Uiso calc R 1 . .
H H2B 0.6568 0.5785 0.9469 0.027 Uiso calc R 1 . .
N N1 0.9230(4) 0.7550(3) 0.99449(19) 0.0196(4) Uani d . 1 . .
H H1C 0.963(6) 0.719(4) 1.058(3) 0.024 Uiso d . 1 . .
H H1D 1.023(6) 0.715(4) 0.956(3) 0.024 Uiso d . 1 . .

loop_
_atom_site_aniso_label
_atom_site_aniso_U_11
_atom_site_aniso_U_22
_atom_site_aniso_U_33
_atom_site_aniso_U_12
_atom_site_aniso_U_13
_atom_site_aniso_U_23
Ni1 0.0148(2) 0.0200(3) 0.0172(3) -0.00114(15) 0.00144(18) -0.00013(16)
S1 0.0137(3) 0.0212(3) 0.0132(3) 0.0001(2) 0.0022(2) -0.0009(2)
O1 0.0194(8) 0.0201(9) 0.0230(9) -0.0006(7) -0.0025(7) -0.0012(7)
O2 0.0156(8) 0.0361(10) 0.0216(10) -0.0001(7) 0.0062(7) 0.0006(7)
O3 0.0274(10) 0.0341(11) 0.0153(10) -0.0008(7) 0.0038(8) 0.0021(7)
C1 0.0224(12) 0.0205(12) 0.0243(13) 0.0017(10) -0.0015(10) -0.0071(10)
C2 0.0196(11) 0.0190(11) 0.0287(13) -0.0028(9) 0.0060(10) 0.0014(10)
N1 0.0204(10) 0.0213(10) 0.0171(10) 0.0001(9) 0.0018(8) 0.0032(9)

loop_
_atom_type_symbol
_atom_type_description
_atom_type_scat_dispersion_real
_atom_type_scat_dispersion_imag
_atom_type_scat_source
C C 0.0033 0.0016 'International Tables Vol C Tables 4.2.6.8 and 6.1.1.4'
H H 0.0000 0.0000 'International Tables Vol C Tables 4.2.6.8 and 6.1.1.4'
N N 0.0061 0.0033 'International Tables Vol C Tables 4.2.6.8 and 6.1.1.4'
O O 0.0106 0.0060 'International Tables Vol C Tables 4.2.6.8 and 6.1.1.4'
S S 0.1246 0.1234 'International Tables Vol C Tables 4.2.6.8 and 6.1.1.4'
Ni Ni 0.3393 1.1124 'International Tables Vol C Tables 4.2.6.8 and 6.1.1.4'

loop_
_geom_angle_atom_site_label_1
_geom_angle_atom_site_label_2
_geom_angle_atom_site_label_3
_geom_angle_site_symmetry_1
_geom_angle_site_symmetry_3
_geom_angle
_geom_angle_publ_flag
N1 Ni1 N1 3_677 1_455 180.0000(10) ?
N1 Ni1 O1 3_677 1_455 86.09(8) ?
N1 Ni1 O1 1_455 1_455 93.91(8) ?
N1 Ni1 O1 3_677 3_677 93.91(8) ?
N1 Ni1 O1 1_455 3_677 86.09(8) ?
O1 Ni1 O1 1_455 3_677 180.0000(10) ?
N1 Ni1 O2 3_677 . 93.06(8) ?
N1 Ni1 O2 1_455 . 86.94(8) ?
O1 Ni1 O2 1_455 . 89.52(7) ?
O1 Ni1 O2 3_677 . 90.48(7) ?
N1 Ni1 O2 3_677 3_577 86.94(8) ?
N1 Ni1 O2 1_455 3_577 93.06(8) ?
O1 Ni1 O2 1_455 3_577 90.48(7) ?
O1 Ni1 O2 3_677 3_577 89.52(7) ?
O2 Ni1 O2 . 3_577 180.0000(10) ?
O3 S1 O2 . . 111.34(11) ?
O3 S1 O1 . . 112.85(11) ?
O2 S1 O1 . . 111.54(11) ?
O3 S1 C1 . . 106.05(11) ?
O2 S1 C1 . . 107.59(12) ?
O1 S1 C1 . . 107.09(11) ?
S1 O1 Ni1 . 1_655 132.53(11) ?
S1 O2 Ni1 . . 147.91(12) ?
C2 C1 S1 . . 114.49(17) ?
C2 C1 H1A . . 108.6 ?
S1 C1 H1A . . 108.6 ?
C2 C1 H1B . . 108.6 ?
S1 C1 H1B . . 108.6 ?
H1A C1 H1B . . 107.6 ?
N1 C2 C1 . . 110.97(19) ?
N1 C2 H2A . . 109.4 ?
C1 C2 H2A . . 109.4 ?
N1 C2 H2B . . 109.4 ?
C1 C2 H2B . . 109.4 ?
H2A C2 H2B . . 108.0 ?
C2 N1 Ni1 . 1_655 119.67(16) ?
C2 N1 H1C . . 110(2) ?
Ni1 N1 H1C 1_655 . 108(2) ?
C2 N1 H1D . . 106(2) ?
Ni1 N1 H1D 1_655 . 107(2) ?
H1C N1 H1D . . 106(3) ?

loop_
_geom_bond_atom_site_label_1
_geom_bond_atom_site_label_2
_geom_bond_site_symmetry_2
_geom_bond_distance
_geom_bond_publ_flag
Ni1 N1 3_677 2.054(2) y
Ni1 N1 1_455 2.054(2) y
Ni1 O1 1_455 2.0916(17) y
Ni1 O1 3_677 2.0916(17) y
Ni1 O2 . 2.1185(18) y
Ni1 O2 3_577 2.1185(18) y
S1 O3 . 1.447(2) ?
S1 O2 . 1.4584(18) ?
S1 O1 . 1.4630(18) ?
S1 C1 . 1.760(2) ?
O1 Ni1 1_655 2.0916(17) ?
C1 C2 . 1.513(3) ?
C1 H1A . 0.9700 ?
C1 H1B . 0.9700 ?
C2 N1 . 1.474(3) ?
C2 H2A . 0.9700 ?
C2 H2B . 0.9700 ?
N1 Ni1 1_655 2.054(2) ?
N1 H1C . 0.80(3) ?
N1 H1D . 0.80(3) ?

loop_
_geom_hbond_atom_site_label_D
_geom_hbond_atom_site_label_H
_geom_hbond_atom_site_label_A
_geom_hbond_site_symmetry_A
_geom_hbond_distance_DH
_geom_hbond_distance_HA
_geom_hbond_distance_DA
_geom_hbond_angle_DHA
_geom_hbond_publ_flag
N1 H1D O3 2_646 0.80(3) 2.50(3) 3.171(3) 143(3) n
N1 H1C O3 4_676 0.80(3) 2.41(3) 3.121(3) 149(3) n
